data_4110449
loop_
_publ_author_name
'Gregor Reeske'
'Clint R. Hoberg'
'Nicholas J. Hill'
'Alan H. Cowley'

_publ_contact_author_address
;
   Department of Chemistry and Biochemistry
   University of Texas-Austin
   1 University Station, A5300
   Austin, TX 78701
   USA    
;
_publ_contact_author_email cowley@mail.utexas.edu
_publ_contact_author_fax 512-471-6822
_publ_contact_author_name
;
Alan H. Cowley
;
_publ_contact_author_phone 512-471-7484
_publ_section_title
;
 Capture of Phosphorus(I) and Arsenic(I) Moieties by a
 1,2-Bis(arylimino)acenaphthene (Aryl-BIAN) Ligand. A Case of
 Intramolecular Charge Transfer
;
_journal_name_full 'Journal of the American Chemical Society'
_journal_page_first 2800
_journal_page_last 2801
_journal_paper_doi 10.1021/ja058459m
_journal_volume 128
_journal_year 2006
_chemical_formula_moiety 'C36 H40 N2 P, C4 H8 Cl5 O Sn'
_chemical_formula_sum 'C40 H48 Cl5 N2 O P Sn'
_chemical_formula_weight 899.71
_space_group_IT_number 14
_symmetry_cell_setting monoclinic
_symmetry_space_group_name_Hall '-P 2yn'
_symmetry_space_group_name_H-M 'P 1 21/n 1'
_atom_sites_solution_hydrogens geom
_atom_sites_solution_primary direct
_atom_sites_solution_secondary difmap
_audit_creation_method
;
manual editing of the .cif file 
created by SHELXTL Ver. 6.10 
;
_cell_angle_alpha 90
_cell_angle_beta 104.102(5)
_cell_angle_gamma 90
_cell_formula_units_Z 4
_cell_length_a 13.189(5)
_cell_length_b 22.335(5)
_cell_length_c 14.637(5)
_cell_measurement_temperature 153(2)
_cell_volume 4182(2)
_computing_cell_refinement Denzo
_computing_data_collection 'Nonius Collect'
_computing_data_reduction Scalepack
_computing_molecular_graphics 'SHELXL-97 (Sheldrick, 1997)'
_computing_publication_material 'SHELXL-97 (Sheldrick, 1997)'
_computing_structure_refinement 'SHELXL-97 (Sheldrick, 1997)'
_computing_structure_solution 'SHELXL-97 (Sheldrick, 1997)'
_diffrn_ambient_temperature 153(2)
_diffrn_measured_fraction_theta_full 0.995
_diffrn_measured_fraction_theta_max 0.995
_diffrn_measurement_device_type 'Nonius Kappa CCD'
_diffrn_measurement_method \w-scan
_diffrn_radiation_monochromator graphite
_diffrn_radiation_source 'fine-focus sealed tube'
_diffrn_radiation_type MoK\a
_diffrn_radiation_wavelength 0.71069
_diffrn_reflns_av_R_equivalents 0.0555
_diffrn_reflns_av_sigmaI/netI 0.0952
_diffrn_reflns_limit_h_max 16
_diffrn_reflns_limit_h_min -16
_diffrn_reflns_limit_k_max 27
_diffrn_reflns_limit_k_min -27
_diffrn_reflns_limit_l_max 18
_diffrn_reflns_limit_l_min -18
_diffrn_reflns_number 15498
_diffrn_reflns_theta_full 26.00
_diffrn_reflns_theta_max 26.00
_diffrn_reflns_theta_min 2.61
_exptl_absorpt_coefficient_mu 1.002
_exptl_absorpt_correction_T_max 0.7878
_exptl_absorpt_correction_T_min 0.7532
_exptl_absorpt_correction_type none
_exptl_crystal_colour green
_exptl_crystal_density_diffrn 1.429
_exptl_crystal_description block
_exptl_crystal_F_000 1840
_exptl_crystal_size_max 0.30
_exptl_crystal_size_mid 0.30
_exptl_crystal_size_min 0.25
_refine_diff_density_max 0.935
_refine_diff_density_min -0.658
_refine_diff_density_rms 0.097
_refine_ls_extinction_method none
_refine_ls_goodness_of_fit_ref 0.979
_refine_ls_hydrogen_treatment constr
_refine_ls_matrix_type full
_refine_ls_number_parameters 459
_refine_ls_number_reflns 8180
_refine_ls_number_restraints 0
_refine_ls_restrained_S_all 0.979
_refine_ls_R_factor_all 0.1100
_refine_ls_R_factor_gt 0.0471
_refine_ls_shift/su_max 0.002
_refine_ls_shift/su_mean 0.000
_refine_ls_structure_factor_coef Fsqd
_refine_ls_weighting_details 'calc w=1/[\s^2^(Fo^2^)+(0.0591P)^2^+0.0000P] where P=(Fo^2^+2Fc^2^)/3'
_refine_ls_weighting_scheme calc
_refine_ls_wR_factor_gt 0.0995
_refine_ls_wR_factor_ref 0.1199
_reflns_number_gt 4778
_reflns_number_total 8180
_reflns_threshold_expression >2sigma(I)
_cod_data_source_file ja058459msi20051213_031648_2.cif
_cod_data_source_block grnh070
_cod_original_sg_symbol_Hall -P2yn
_cod_database_code 4110449

loop_
_symmetry_equiv_pos_as_xyz
'x, y, z'
'-x+1/2, y+1/2, -z+1/2'
'-x, -y, -z'
'x-1/2, -y-1/2, z-1/2'

loop_
_atom_site_label
_atom_site_type_symbol
_atom_site_fract_x
_atom_site_fract_y
_atom_site_fract_z
_atom_site_U_iso_or_equiv
_atom_site_adp_type
_atom_site_occupancy
_atom_site_symmetry_multiplicity
_atom_site_calc_flag
_atom_site_refinement_flags
C1 C 0.7664(3) 0.00153(19) 0.7602(3) 0.0292(10) Uani 1 1 d .
C2 C 0.7055(4) -0.0528(2) 0.7610(3) 0.0350(11) Uani 1 1 d .
C3 C 0.7215(4) -0.1132(2) 0.7543(3) 0.0409(12) Uani 1 1 d .
H3 H 0.7875 -0.1285 0.7502 0.049 Uiso 1 1 calc R
C4 C 0.6369(4) -0.1520(2) 0.7536(3) 0.0508(13) Uani 1 1 d .
H4 H 0.6475 -0.1939 0.7507 0.061 Uiso 1 1 calc R
C5 C 0.5405(4) -0.1314(2) 0.7570(3) 0.0488(13) Uani 1 1 d .
H5 H 0.4854 -0.1591 0.7553 0.059 Uiso 1 1 calc R
C6 C 0.5215(4) -0.0692(2) 0.7631(3) 0.0403(12) Uani 1 1 d .
C7 C 0.4252(4) -0.0397(2) 0.7628(3) 0.0446(12) Uani 1 1 d .
H7 H 0.3647 -0.0631 0.7615 0.054 Uiso 1 1 calc R
C8 C 0.4184(4) 0.0209(2) 0.7643(3) 0.0477(13) Uani 1 1 d .
H8 H 0.3531 0.0388 0.7641 0.057 Uiso 1 1 calc R
C9 C 0.5052(4) 0.0581(2) 0.7662(3) 0.0396(12) Uani 1 1 d .
H9 H 0.4987 0.1004 0.7670 0.048 Uiso 1 1 calc R
C10 C 0.6003(3) 0.0316(2) 0.7669(3) 0.0322(11) Uani 1 1 d .
C11 C 0.6055(3) -0.0319(2) 0.7644(3) 0.0320(11) Uani 1 1 d .
C12 C 0.7042(3) 0.05143(18) 0.7647(3) 0.0286(10) Uani 1 1 d .
C13 C 0.9280(3) -0.02878(19) 0.7186(3) 0.0312(10) Uani 1 1 d .
C14 C 0.8995(3) -0.0470(2) 0.6246(3) 0.0366(11) Uani 1 1 d .
C15 C 0.9591(4) -0.0925(2) 0.5982(3) 0.0485(13) Uani 1 1 d .
H15 H 0.9424 -0.1063 0.5350 0.058 Uiso 1 1 calc R
C16 C 1.0422(4) -0.1176(2) 0.6631(4) 0.0498(14) Uani 1 1 d .
H16 H 1.0831 -0.1479 0.6439 0.060 Uiso 1 1 calc R
C17 C 1.0658(4) -0.0990(2) 0.7548(3) 0.0460(13) Uani 1 1 d .
H17 H 1.1226 -0.1173 0.7984 0.055 Uiso 1 1 calc R
C18 C 1.0092(3) -0.05424(19) 0.7863(3) 0.0359(11) Uani 1 1 d .
C19 C 0.8088(4) -0.0192(2) 0.5519(3) 0.0432(12) Uani 1 1 d .
H19 H 0.7705 0.0077 0.5866 0.052 Uiso 1 1 calc R
C20 C 0.8481(4) 0.0193(3) 0.4825(3) 0.0636(16) Uani 1 1 d .
H20A H 0.8934 0.0509 0.5167 0.095 Uiso 1 1 calc R
H20B H 0.7885 0.0374 0.4378 0.095 Uiso 1 1 calc R
H20C H 0.8878 -0.0055 0.4483 0.095 Uiso 1 1 calc R
C21 C 0.7308(4) -0.0662(3) 0.5009(4) 0.0771(19) Uani 1 1 d .
H21A H 0.6729 -0.0463 0.4567 0.116 Uiso 1 1 calc R
H21B H 0.7036 -0.0889 0.5471 0.116 Uiso 1 1 calc R
H21C H 0.7660 -0.0936 0.4663 0.116 Uiso 1 1 calc R
C22 C 1.0312(4) -0.0392(2) 0.8905(3) 0.0484(13) Uani 1 1 d .
H22 H 0.9903 -0.0025 0.8970 0.058 Uiso 1 1 calc R
C23 C 0.9924(4) -0.0896(2) 0.9436(3) 0.0597(15) Uani 1 1 d .
H23A H 0.9168 -0.0944 0.9191 0.090 Uiso 1 1 calc R
H23B H 1.0077 -0.0797 1.0108 0.090 Uiso 1 1 calc R
H23C H 1.0278 -0.1270 0.9349 0.090 Uiso 1 1 calc R
C24 C 1.1463(4) -0.0256(2) 0.9341(4) 0.0647(16) Uani 1 1 d .
H24A H 1.1882 -0.0615 0.9313 0.097 Uiso 1 1 calc R
H24B H 1.1551 -0.0136 1.0000 0.097 Uiso 1 1 calc R
H24C H 1.1694 0.0069 0.8991 0.097 Uiso 1 1 calc R
C25 C 0.7003(3) 0.16086(18) 0.7411(3) 0.0279(10) Uani 1 1 d .
C26 C 0.6977(3) 0.19603(19) 0.8192(3) 0.0325(10) Uani 1 1 d .
C27 C 0.6357(4) 0.2475(2) 0.8023(3) 0.0433(12) Uani 1 1 d .
H27 H 0.6302 0.2722 0.8537 0.052 Uiso 1 1 calc R
C28 C 0.5824(4) 0.2631(2) 0.7124(4) 0.0467(13) Uani 1 1 d .
H28 H 0.5400 0.2981 0.7025 0.056 Uiso 1 1 calc R
C29 C 0.5903(4) 0.2284(2) 0.6372(3) 0.0450(12) Uani 1 1 d .
H29 H 0.5550 0.2406 0.5754 0.054 Uiso 1 1 calc R
C30 C 0.6484(3) 0.17618(19) 0.6489(3) 0.0343(11) Uani 1 1 d .
C31 C 0.7540(4) 0.1799(2) 0.9193(3) 0.0435(13) Uani 1 1 d .
H31 H 0.8012 0.1453 0.9167 0.052 Uiso 1 1 calc R
C32 C 0.6777(4) 0.1612(2) 0.9760(3) 0.0586(15) Uani 1 1 d .
H32A H 0.6228 0.1916 0.9699 0.088 Uiso 1 1 calc R
H32B H 0.7147 0.1570 1.0424 0.088 Uiso 1 1 calc R
H32C H 0.6460 0.1227 0.9524 0.088 Uiso 1 1 calc R
C33 C 0.8218(4) 0.2322(2) 0.9686(3) 0.0618(16) Uani 1 1 d .
H33A H 0.7767 0.2661 0.9748 0.093 Uiso 1 1 calc R
H33B H 0.8706 0.2444 0.9312 0.093 Uiso 1 1 calc R
H33C H 0.8611 0.2195 1.0313 0.093 Uiso 1 1 calc R
C34 C 0.6538(4) 0.1378(2) 0.5638(3) 0.0473(13) Uani 1 1 d .
H34 H 0.6934 0.1006 0.5879 0.057 Uiso 1 1 calc R
C35 C 0.7146(6) 0.1706(3) 0.5021(4) 0.092(2) Uani 1 1 d .
H35A H 0.6769 0.2071 0.4763 0.139 Uiso 1 1 calc R
H35B H 0.7217 0.1445 0.4502 0.139 Uiso 1 1 calc R
H35C H 0.7842 0.1814 0.5402 0.139 Uiso 1 1 calc R
C36 C 0.5448(5) 0.1192(3) 0.5092(4) 0.097(2) Uani 1 1 d .
H36A H 0.5060 0.1546 0.4803 0.146 Uiso 1 1 calc R
H36B H 0.5079 0.1005 0.5523 0.146 Uiso 1 1 calc R
H36C H 0.5504 0.0906 0.4599 0.146 Uiso 1 1 calc R
C37 C 1.3675(4) 0.1979(2) 0.9196(3) 0.0509(14) Uani 1 1 d .
H37A H 1.4042 0.1951 0.8683 0.061 Uiso 1 1 calc R
H37B H 1.3767 0.2389 0.9461 0.061 Uiso 1 1 calc R
C38 C 1.4083(5) 0.1539(3) 0.9922(6) 0.132(4) Uani 1 1 d .
H38A H 1.4305 0.1737 1.0544 0.158 Uiso 1 1 calc R
H38B H 1.4694 0.1332 0.9788 0.158 Uiso 1 1 calc R
C39 C 1.3222(4) 0.1098(3) 0.9923(4) 0.0648(16) Uani 1 1 d .
H39A H 1.3265 0.0748 0.9519 0.078 Uiso 1 1 calc R
H39B H 1.3243 0.0957 1.0569 0.078 Uiso 1 1 calc R
C40 C 1.2264(4) 0.1458(2) 0.9532(3) 0.0486(13) Uani 1 1 d .
H40A H 1.1670 0.1197 0.9230 0.058 Uiso 1 1 calc R
H40B H 1.2067 0.1698 1.0031 0.058 Uiso 1 1 calc R
N1 N 0.8611(3) 0.01674(15) 0.7473(2) 0.0311(9) Uani 1 1 d .
N2 N 0.7559(3) 0.10318(15) 0.7554(2) 0.0288(8) Uani 1 1 d .
O1 O 1.2570(2) 0.18412(14) 0.8843(2) 0.0450(9) Uani 1 1 d .
P P 0.87712(9) 0.09165(5) 0.73963(8) 0.0364(3) Uani 1 1 d .
Cl1 Cl 1.02380(10) 0.21413(5) 0.81383(10) 0.0511(3) Uani 1 1 d .
Cl2 Cl 1.31749(9) 0.17555(6) 0.68549(8) 0.0443(3) Uani 1 1 d .
Cl3 Cl 1.12853(9) 0.08889(5) 0.73659(8) 0.0444(3) Uani 1 1 d .
Cl4 Cl 1.04993(11) 0.20731(6) 0.58209(9) 0.0579(4) Uani 1 1 d .
Cl5 Cl 1.21335(9) 0.29878(5) 0.75378(8) 0.0434(3) Uani 1 1 d .
Sn Sn 1.16174(2) 0.195587(13) 0.73545(2) 0.03277(12) Uani 1 1 d .

loop_
_atom_site_aniso_label
_atom_site_aniso_U_11
_atom_site_aniso_U_22
_atom_site_aniso_U_33
_atom_site_aniso_U_23
_atom_site_aniso_U_13
_atom_site_aniso_U_12
C1 0.037(3) 0.025(3) 0.025(2) -0.0028(19) 0.0088(19) -0.004(2)
C2 0.040(3) 0.028(3) 0.036(3) -0.002(2) 0.008(2) 0.002(2)
C3 0.039(3) 0.027(3) 0.057(3) -0.003(2) 0.012(2) 0.015(2)
C4 0.054(4) 0.029(3) 0.069(4) -0.009(3) 0.013(3) -0.002(3)
C5 0.046(3) 0.035(3) 0.062(3) -0.004(3) 0.007(3) -0.007(3)
C6 0.042(3) 0.034(3) 0.042(3) -0.001(2) 0.003(2) 0.001(2)
C7 0.035(3) 0.047(3) 0.052(3) -0.002(3) 0.010(2) -0.002(2)
C8 0.040(3) 0.050(4) 0.052(3) 0.005(3) 0.008(2) 0.009(3)
C9 0.047(3) 0.033(3) 0.038(3) -0.001(2) 0.007(2) 0.012(2)
C10 0.034(3) 0.034(3) 0.026(2) 0.004(2) 0.0017(19) 0.000(2)
C11 0.036(3) 0.030(3) 0.029(2) -0.004(2) 0.005(2) 0.004(2)
C12 0.036(3) 0.022(3) 0.026(2) 0.0016(19) 0.0049(19) 0.009(2)
C13 0.031(3) 0.024(2) 0.040(3) -0.001(2) 0.010(2) -0.003(2)
C14 0.031(3) 0.032(3) 0.051(3) 0.000(2) 0.017(2) -0.001(2)
C15 0.062(4) 0.040(3) 0.053(3) -0.006(3) 0.031(3) 0.003(3)
C16 0.054(3) 0.029(3) 0.078(4) 0.006(3) 0.039(3) 0.014(3)
C17 0.047(3) 0.039(3) 0.054(3) 0.013(3) 0.018(3) 0.001(2)
C18 0.036(3) 0.021(3) 0.054(3) 0.000(2) 0.017(2) -0.004(2)
C19 0.044(3) 0.051(3) 0.034(3) -0.012(2) 0.009(2) 0.003(2)
C20 0.065(4) 0.074(4) 0.054(3) 0.010(3) 0.018(3) 0.018(3)
C21 0.076(4) 0.089(5) 0.061(4) -0.018(3) 0.008(3) -0.015(4)
C22 0.053(3) 0.037(3) 0.047(3) -0.005(2) -0.002(2) 0.005(3)
C23 0.070(4) 0.063(4) 0.042(3) -0.005(3) 0.005(3) -0.009(3)
C24 0.060(4) 0.045(4) 0.076(4) 0.013(3) -0.009(3) -0.005(3)
C25 0.026(2) 0.023(2) 0.037(3) 0.002(2) 0.010(2) 0.0011(19)
C26 0.032(3) 0.024(3) 0.041(3) -0.001(2) 0.007(2) 0.001(2)
C27 0.045(3) 0.029(3) 0.055(3) -0.006(2) 0.011(3) 0.001(2)
C28 0.042(3) 0.024(3) 0.069(4) 0.005(3) 0.006(3) 0.010(2)
C29 0.049(3) 0.033(3) 0.047(3) 0.009(3) 0.000(2) 0.001(2)
C30 0.035(3) 0.027(3) 0.039(3) 0.006(2) 0.006(2) -0.004(2)
C31 0.044(3) 0.047(3) 0.037(3) -0.010(2) 0.005(2) 0.017(2)
C32 0.068(4) 0.058(4) 0.049(3) 0.000(3) 0.012(3) 0.008(3)
C33 0.064(4) 0.070(4) 0.047(3) -0.023(3) 0.005(3) -0.007(3)
C34 0.057(3) 0.047(3) 0.034(3) 0.004(2) 0.003(2) 0.013(3)
C35 0.147(7) 0.076(5) 0.075(4) 0.019(4) 0.067(5) 0.025(5)
C36 0.092(5) 0.116(6) 0.065(4) -0.039(4) -0.016(4) 0.010(4)
C37 0.040(3) 0.072(4) 0.036(3) 0.000(3) 0.001(2) -0.023(3)
C38 0.081(5) 0.119(7) 0.165(7) 0.096(6) -0.028(5) -0.042(5)
C39 0.061(4) 0.059(4) 0.068(4) 0.017(3) 0.005(3) -0.015(3)
C40 0.061(4) 0.045(3) 0.045(3) 0.010(3) 0.024(3) -0.007(3)
N1 0.038(2) 0.024(2) 0.030(2) -0.0028(16) 0.0054(17) 0.0045(17)
N2 0.033(2) 0.027(2) 0.0281(19) -0.0027(16) 0.0102(16) 0.0022(17)
O1 0.0365(19) 0.060(2) 0.0371(18) 0.0140(16) 0.0063(15) -0.0113(16)
P 0.0342(7) 0.0294(7) 0.0447(7) -0.0020(6) 0.0078(6) -0.0010(6)
Cl1 0.0424(7) 0.0330(7) 0.0850(10) -0.0056(6) 0.0291(7) -0.0011(6)
Cl2 0.0430(7) 0.0465(8) 0.0470(7) 0.0035(6) 0.0181(6) 0.0072(6)
Cl3 0.0405(7) 0.0237(6) 0.0682(8) -0.0009(6) 0.0117(6) 0.0010(5)
Cl4 0.0578(9) 0.0468(9) 0.0538(8) 0.0018(6) -0.0159(7) 0.0076(6)
Cl5 0.0464(7) 0.0278(7) 0.0575(8) -0.0030(6) 0.0158(6) -0.0036(5)
Sn 0.03154(19) 0.02516(19) 0.0402(2) -0.00007(15) 0.00603(14) 0.00109(14)

loop_
_atom_type_symbol
_atom_type_description
_atom_type_scat_dispersion_real
_atom_type_scat_dispersion_imag
_atom_type_scat_source
C C 0.0033 0.0016 'International Tables Vol C Tables 4.2.6.8 and 6.1.1.4'
H H 0.0000 0.0000 'International Tables Vol C Tables 4.2.6.8 and 6.1.1.4'
N N 0.0061 0.0033 'International Tables Vol C Tables 4.2.6.8 and 6.1.1.4'
O O 0.0106 0.0060 'International Tables Vol C Tables 4.2.6.8 and 6.1.1.4'
P P 0.1023 0.0942 'International Tables Vol C Tables 4.2.6.8 and 6.1.1.4'
Cl Cl 0.1484 0.1585 'International Tables Vol C Tables 4.2.6.8 and 6.1.1.4'
Sn Sn -0.6537 1.4246 'International Tables Vol C Tables 4.2.6.8 and 6.1.1.4'

loop_
_geom_angle_atom_site_label_1
_geom_angle_atom_site_label_2
_geom_angle_atom_site_label_3
_geom_angle
N1 C1 C12 112.3(4)
N1 C1 C2 137.8(4)
C12 C1 C2 109.5(4)
C3 C2 C11 119.3(4)
C3 C2 C1 136.3(4)
C11 C2 C1 104.2(4)
C2 C3 C4 117.9(4)
C5 C4 C3 122.4(5)
C4 C5 C6 120.8(5)
C11 C6 C5 116.0(4)
C11 C6 C7 115.5(4)
C5 C6 C7 128.4(5)
C8 C7 C6 121.4(5)
C7 C8 C9 122.1(5)
C10 C9 C8 118.6(4)
C9 C10 C11 118.4(4)
C9 C10 C12 136.8(4)
C11 C10 C12 104.7(4)
C6 C11 C2 123.5(4)
C6 C11 C10 124.0(4)
C2 C11 C10 112.5(4)
N2 C12 C1 110.9(4)
N2 C12 C10 139.5(4)
C1 C12 C10 109.1(4)
C18 C13 C14 123.9(4)
C18 C13 N1 119.4(4)
C14 C13 N1 116.5(4)
C13 C14 C15 116.8(4)
C13 C14 C19 123.1(4)
C15 C14 C19 120.1(4)
C16 C15 C14 120.7(5)
C17 C16 C15 120.3(4)
C16 C17 C18 122.1(5)
C13 C18 C17 116.1(4)
C13 C18 C22 123.4(4)
C17 C18 C22 120.3(4)
C20 C19 C14 111.1(4)
C20 C19 C21 111.2(4)
C14 C19 C21 112.4(4)
C18 C22 C23 110.1(4)
C18 C22 C24 113.0(4)
C23 C22 C24 110.9(4)
C26 C25 C30 123.3(4)
C26 C25 N2 119.2(4)
C30 C25 N2 117.5(4)
C25 C26 C27 116.6(4)
C25 C26 C31 123.7(4)
C27 C26 C31 119.6(4)
C28 C27 C26 121.2(4)
C29 C28 C27 120.2(4)
C28 C29 C30 121.7(4)
C29 C30 C25 116.9(4)
C29 C30 C34 120.4(4)
C25 C30 C34 122.7(4)
C32 C31 C26 111.2(4)
C32 C31 C33 109.9(4)
C26 C31 C33 111.4(4)
C36 C34 C30 110.8(4)
C36 C34 C35 112.6(5)
C30 C34 C35 110.3(4)
C38 C37 O1 106.1(4)
C37 C38 C39 107.4(5)
C40 C39 C38 102.4(5)
O1 C40 C39 103.5(4)
C1 N1 C13 120.3(3)
C1 N1 P 113.1(3)
C13 N1 P 124.8(3)
C12 N2 C25 120.7(3)
C12 N2 P 113.4(3)
C25 N2 P 124.7(3)
C40 O1 C37 107.5(3)
C40 O1 Sn 123.8(3)
C37 O1 Sn 126.5(2)
N2 P N1 90.23(17)
O1 Sn Cl4 175.87(8)
O1 Sn Cl2 87.50(9)
Cl4 Sn Cl2 96.52(5)
O1 Sn Cl5 85.69(9)
Cl4 Sn Cl5 95.37(5)
Cl2 Sn Cl5 88.42(4)
O1 Sn Cl1 82.33(9)
Cl4 Sn Cl1 93.66(6)
Cl2 Sn Cl1 169.82(5)
Cl5 Sn Cl1 90.47(4)
O1 Sn Cl3 86.59(9)
Cl4 Sn Cl3 92.47(4)
Cl2 Sn Cl3 89.32(4)
Cl5 Sn Cl3 172.04(4)
Cl1 Sn Cl3 90.40(4)

loop_
_geom_bond_atom_site_label_1
_geom_bond_atom_site_label_2
_geom_bond_distance
C1 N1 1.351(5)
C1 C12 1.395(5)
C1 C2 1.457(6)
C2 C3 1.373(6)
C2 C11 1.412(6)
C3 C4 1.410(7)
C4 C5 1.365(7)
C5 C6 1.418(6)
C6 C11 1.382(6)
C6 C7 1.430(6)
C7 C8 1.358(7)
C8 C9 1.409(6)
C9 C10 1.385(6)
C10 C11 1.420(6)
C10 C12 1.447(6)
C12 N2 1.366(5)
C13 C18 1.391(6)
C13 C14 1.395(6)
C13 N1 1.472(5)
C14 C15 1.396(6)
C14 C19 1.526(6)
C15 C16 1.382(7)
C16 C17 1.365(6)
C17 C18 1.392(6)
C18 C22 1.520(6)
C19 C20 1.515(6)
C19 C21 1.531(7)
C22 C23 1.524(7)
C22 C24 1.527(6)
C25 C26 1.395(6)
C25 C30 1.399(6)
C25 N2 1.472(5)
C26 C27 1.397(6)
C26 C31 1.515(6)
C27 C28 1.377(6)
C28 C29 1.372(6)
C29 C30 1.383(6)
C30 C34 1.528(6)
C31 C32 1.512(7)
C31 C33 1.540(6)
C34 C36 1.522(7)
C34 C35 1.533(7)
C37 C38 1.451(7)
C37 O1 1.456(5)
C38 C39 1.504(8)
C39 C40 1.489(7)
C40 O1 1.453(5)
N1 P 1.694(4)
N2 P 1.689(4)
O1 Sn 2.249(3)
Cl1 Sn 2.4114(14)
Cl2 Sn 2.3848(14)
Cl3 Sn 2.4238(13)
Cl4 Sn 2.3809(14)
Cl5 Sn 2.3998(12)

loop_
_geom_torsion_atom_site_label_1
_geom_torsion_atom_site_label_2
_geom_torsion_atom_site_label_3
_geom_torsion_atom_site_label_4
_geom_torsion
N1 C1 C2 C3 4.9(9)
C12 C1 C2 C3 176.7(5)
N1 C1 C2 C11 -170.8(5)
C12 C1 C2 C11 1.0(4)
C11 C2 C3 C4 -1.7(7)
C1 C2 C3 C4 -176.9(5)
C2 C3 C4 C5 1.7(7)
C3 C4 C5 C6 -1.1(8)
C4 C5 C6 C11 0.6(7)
C4 C5 C6 C7 176.8(5)
C11 C6 C7 C8 -0.4(7)
C5 C6 C7 C8 -176.6(5)
C6 C7 C8 C9 0.0(7)
C7 C8 C9 C10 -0.2(7)
C8 C9 C10 C11 0.8(6)
C8 C9 C10 C12 176.7(5)
C5 C6 C11 C2 -0.6(6)
C7 C6 C11 C2 -177.3(4)
C5 C6 C11 C10 177.7(4)
C7 C6 C11 C10 1.0(6)
C3 C2 C11 C6 1.2(7)
C1 C2 C11 C6 177.8(4)
C3 C2 C11 C10 -177.3(4)
C1 C2 C11 C10 -0.7(5)
C9 C10 C11 C6 -1.2(6)
C12 C10 C11 C6 -178.4(4)
C9 C10 C11 C2 177.3(4)
C12 C10 C11 C2 0.1(5)
N1 C1 C12 N2 -0.4(5)
C2 C1 C12 N2 -174.4(3)
N1 C1 C12 C10 173.1(3)
C2 C1 C12 C10 -1.0(5)
C9 C10 C12 N2 -5.2(9)
C11 C10 C12 N2 171.1(5)
C9 C10 C12 C1 -175.8(5)
C11 C10 C12 C1 0.5(4)
C18 C13 C14 C15 -1.7(6)
N1 C13 C14 C15 -176.6(4)
C18 C13 C14 C19 178.8(4)
N1 C13 C14 C19 4.0(6)
C13 C14 C15 C16 -0.2(7)
C19 C14 C15 C16 179.3(4)
C14 C15 C16 C17 1.4(7)
C15 C16 C17 C18 -0.9(7)
C14 C13 C18 C17 2.2(6)
N1 C13 C18 C17 176.9(4)
C14 C13 C18 C22 -172.5(4)
N1 C13 C18 C22 2.2(6)
C16 C17 C18 C13 -0.9(7)
C16 C17 C18 C22 174.0(4)
C13 C14 C19 C20 108.2(5)
C15 C14 C19 C20 -71.2(6)
C13 C14 C19 C21 -126.4(5)
C15 C14 C19 C21 54.2(6)
C13 C18 C22 C23 103.2(5)
C17 C18 C22 C23 -71.3(6)
C13 C18 C22 C24 -132.1(5)
C17 C18 C22 C24 53.4(6)
C30 C25 C26 C27 2.8(6)
N2 C25 C26 C27 -174.2(4)
C30 C25 C26 C31 -179.7(4)
N2 C25 C26 C31 3.3(6)
C25 C26 C27 C28 -1.7(7)
C31 C26 C27 C28 -179.2(4)
C26 C27 C28 C29 -0.7(7)
C27 C28 C29 C30 2.2(8)
C28 C29 C30 C25 -1.1(7)
C28 C29 C30 C34 178.7(5)
C26 C25 C30 C29 -1.5(6)
N2 C25 C30 C29 175.5(4)
C26 C25 C30 C34 178.8(4)
N2 C25 C30 C34 -4.2(6)
C25 C26 C31 C32 -108.5(5)
C27 C26 C31 C32 68.9(6)
C25 C26 C31 C33 128.4(5)
C27 C26 C31 C33 -54.2(6)
C29 C30 C34 C36 -57.1(6)
C25 C30 C34 C36 122.7(5)
C29 C30 C34 C35 68.3(6)
C25 C30 C34 C35 -111.9(5)
O1 C37 C38 C39 5.8(8)
C37 C38 C39 C40 -25.6(8)
C38 C39 C40 O1 35.4(6)
C12 C1 N1 C13 -165.6(3)
C2 C1 N1 C13 6.1(7)
C12 C1 N1 P -0.3(4)
C2 C1 N1 P 171.3(4)
C18 C13 N1 C1 -99.8(5)
C14 C13 N1 C1 75.3(5)
C18 C13 N1 P 96.8(4)
C14 C13 N1 P -88.2(4)
C1 C12 N2 C25 169.1(3)
C10 C12 N2 C25 -1.3(7)
C1 C12 N2 P 0.9(4)
C10 C12 N2 P -169.5(4)
C26 C25 N2 C12 92.5(5)
C30 C25 N2 C12 -84.6(5)
C26 C25 N2 P -100.7(4)
C30 C25 N2 P 82.1(4)
C39 C40 O1 C37 -33.4(5)
C39 C40 O1 Sn 130.6(4)
C38 C37 O1 C40 17.2(6)
C38 C37 O1 Sn -146.2(5)
C12 N2 P N1 -1.0(3)
C25 N2 P N1 -168.6(3)
C1 N1 P N2 0.7(3)
C13 N1 P N2 165.2(3)
C40 O1 Sn Cl2 -129.8(3)
C37 O1 Sn Cl2 31.0(4)
C40 O1 Sn Cl5 141.6(3)
C37 O1 Sn Cl5 -57.6(4)
C40 O1 Sn Cl1 50.5(3)
C37 O1 Sn Cl1 -148.6(4)
C40 O1 Sn Cl3 -40.3(3)
C37 O1 Sn Cl3 120.5(4)
